data_7110731
loop_
_publ_author_name
'Davenport, Adam J.'
'Davies, David L.'
'Fawcett, John'
'Garratt, Shaun A.'
'Russell, David R.'

_publ_section_title
;
 Kinetic control of stereoselectivity of halide substitution in arene
 ruthenium pyridyloxazoline complexes; a rare case of net
 inversion&#x2020;
;
_journal_issue 23
_journal_name_full 'Chemical Communications'
_journal_page_first 2331
_journal_paper_doi 10.1039/a907873h
_journal_year 1999
_chemical_formula_sum 'C20 H26 Br F6 N2 O Ru Sb'
_chemical_formula_weight 727.16
_chemical_name_systematic
; 
 ? 
;
_space_group_IT_number 19
_symmetry_cell_setting orthorhombic
_symmetry_space_group_name_Hall 'P 2ac 2ab'
_symmetry_space_group_name_H-M 'P 21 21 21'
_atom_sites_solution_hydrogens geom
_atom_sites_solution_primary direct
_atom_sites_solution_secondary difmap
_audit_creation_method SHELXL-97
_cell_angle_alpha 90.00
_cell_angle_beta 90.00
_cell_angle_gamma 90.00
_cell_formula_units_Z 4
_cell_length_a 7.7030(7)
_cell_length_b 12.0995(17)
_cell_length_c 27.223(2)
_cell_measurement_reflns_used 41
_cell_measurement_temperature 200(2)
_cell_measurement_theta_max 12.58
_cell_measurement_theta_min 5.41
_cell_volume 2537.3(5)
_computing_cell_refinement 'XSCANS (Fait, 1991)'
_computing_data_collection 'XSCANS (Fait, 1991)'
_computing_data_reduction 'XSCANS (Fait, 1991)'
_computing_molecular_graphics 'SHELXL-97 (Sheldrick, 1997)'
_computing_publication_material 'SHELXL-97 (Sheldrick, 1997)'
_computing_structure_refinement 'SHELXL-97 (Sheldrick, 1997)'
_computing_structure_solution 'SHELXS-97 (Sheldrick, 1990)'
_diffrn_ambient_temperature 200(2)
_diffrn_measured_fraction_theta_full 0.992
_diffrn_measured_fraction_theta_max 0.992
_diffrn_measurement_device_type 'Siemens P4 diffractometer'
_diffrn_measurement_method 'omega scan'
_diffrn_radiation_monochromator graphite
_diffrn_radiation_source 'fine-focus sealed tube'
_diffrn_radiation_type MoK\a
_diffrn_radiation_wavelength 0.71073
_diffrn_reflns_av_R_equivalents 0.0238
_diffrn_reflns_av_sigmaI/netI 0.0421
_diffrn_reflns_limit_h_max 9
_diffrn_reflns_limit_h_min 0
_diffrn_reflns_limit_k_max 14
_diffrn_reflns_limit_k_min -1
_diffrn_reflns_limit_l_max 1
_diffrn_reflns_limit_l_min -33
_diffrn_reflns_number 3234
_diffrn_reflns_theta_full 25.99
_diffrn_reflns_theta_max 25.99
_diffrn_reflns_theta_min 1.84
_diffrn_standards_decay_% <1
_diffrn_standards_interval_count 1000
_diffrn_standards_number 3
_exptl_absorpt_coefficient_mu 3.293
_exptl_absorpt_correction_T_max 0.49
_exptl_absorpt_correction_T_min 0.41
_exptl_absorpt_correction_type psi-scan
_exptl_crystal_colour orange
_exptl_crystal_density_diffrn 1.904
_exptl_crystal_density_method 'not measured'
_exptl_crystal_description needle
_exptl_crystal_F_000 1408
_exptl_crystal_size_max 0.72
_exptl_crystal_size_mid 0.34
_exptl_crystal_size_min 0.29
_refine_diff_density_max 1.344
_refine_diff_density_min -0.900
_refine_diff_density_rms 0.150
_refine_ls_abs_structure_details 'Flack H D (1983), Acta Cryst. A39, 876-881'
_refine_ls_abs_structure_Flack -0.06(4)
_refine_ls_extinction_coef 0.0020(4)
_refine_ls_extinction_expression Fc^*^=kFc[1+0.001xFc^2^\l^3^/sin(2\q)]^-1/4^
_refine_ls_extinction_method SHELXL
_refine_ls_goodness_of_fit_ref 1.058
_refine_ls_hydrogen_treatment mixed
_refine_ls_matrix_type full
_refine_ls_number_parameters 290
_refine_ls_number_reflns 3152
_refine_ls_number_restraints 0
_refine_ls_restrained_S_all 1.058
_refine_ls_R_factor_all 0.0871
_refine_ls_R_factor_gt 0.0579
_refine_ls_shift/su_max 0.001
_refine_ls_shift/su_mean 0.000
_refine_ls_structure_factor_coef Fsqd
_refine_ls_weighting_details 'calc w=1/[\s^2^(Fo^2^)+(0.0950P)^2^+11.5775P] where P=(Fo^2^+2Fc^2^)/3'
_refine_ls_weighting_scheme calc
_refine_ls_wR_factor_gt 0.1566
_refine_ls_wR_factor_ref 0.1804
_reflns_number_gt 2345
_reflns_number_total 3152
_reflns_threshold_expression >2sigma(I)
_cod_data_source_file 907873hsup1.cif
_cod_data_source_block 2a
_cod_depositor_comments
;
The following automatic conversions were performed:

'_symmetry_cell_setting' value 'Orthorhombic' changed to
'orthorhombic' according to
/home/saulius/struct/CIF-dictionaries/cif_core.dic dictionary named
'cif_core.dic' version 2.4.2 from
2011-04-26.

'_exptl_absorpt_correction_type' value 'psi scan'
changed to 'psi-scan' according to
/home/saulius/struct/CIF-dictionaries/cif_core.dic dictionary named
'cif_core.dic' version 2.4.2 from 2011-04-26.

Automatic conversion script
Id: cif_fix_values 1891 2012-01-12 08:04:46Z andrius 
;
_cod_original_cell_volume 2537.2(5)
_cod_original_sg_symbol_H-M P2(1)2(1)2(1)
_cod_database_code 7110731

loop_
_symmetry_equiv_pos_as_xyz
'x, y, z'
'-x+1/2, -y, z+1/2'
'-x, y+1/2, -z+1/2'
'x+1/2, -y+1/2, -z'

loop_
_atom_site_label
_atom_site_type_symbol
_atom_site_fract_x
_atom_site_fract_y
_atom_site_fract_z
_atom_site_U_iso_or_equiv
_atom_site_adp_type
_atom_site_occupancy
_atom_site_symmetry_multiplicity
_atom_site_calc_flag
_atom_site_refinement_flags
Sb1 Sb -0.73844(19) -0.60678(14) -0.15300(4) 0.0823(5) Uani 1 1 d .
F1 F -0.940(2) -0.5745(18) -0.1871(5) 0.146(7) Uani 1 1 d .
F2 F -0.629(2) -0.6236(14) -0.2119(5) 0.133(6) Uani 1 1 d .
F3 F -0.541(2) -0.6422(17) -0.1194(5) 0.148(7) Uani 1 1 d .
F4 F -0.846(3) -0.583(3) -0.0955(6) 0.263(16) Uani 1 1 d .
F5 F -0.794(4) -0.7505(16) -0.1532(11) 0.222(12) Uani 1 1 d .
F6 F -0.683(4) -0.4541(17) -0.1564(9) 0.220(11) Uani 1 1 d .
Ru1 Ru -0.97907(14) -0.61711(9) -0.37240(4) 0.0429(3) Uani 1 1 d .
Br1 Br -0.6914(2) -0.65081(19) -0.41400(8) 0.0800(7) Uani 1 1 d .
O1 O -0.906(2) -0.3359(12) -0.4549(5) 0.095(5) Uani 1 1 d .
N1 N -1.0043(16) -0.4959(9) -0.4270(4) 0.044(3) Uani 1 1 d .
N2 N -0.8591(16) -0.4780(11) -0.3414(4) 0.053(3) Uani 1 1 d .
C1 C -1.313(4) -0.500(2) -0.5353(9) 0.144(12) Uani 1 1 d .
H1A H -1.4374 -0.4973 -0.5379 0.216 Uiso 1 1 calc R
H1B H -1.2721 -0.5694 -0.5480 0.216 Uiso 1 1 calc R
H1C H -1.2632 -0.4406 -0.5538 0.216 Uiso 1 1 calc R
C2 C -1.337(4) -0.388(2) -0.4569(10) 0.131(10) Uani 1 1 d .
H2A H -1.4618 -0.3904 -0.4592 0.196 Uiso 1 1 calc R
H2B H -1.2952 -0.3225 -0.4727 0.196 Uiso 1 1 calc R
H2C H -1.3036 -0.3876 -0.4230 0.196 Uiso 1 1 calc R
C3 C -1.261(3) -0.4896(16) -0.4821(7) 0.080(6) Uani 1 1 d .
H3A H -1.3057 -0.5548 -0.4649 0.096 Uiso 1 1 calc R
C4 C -1.066(3) -0.4935(15) -0.4788(6) 0.067(5) Uani 1 1 d .
H4A H -1.0236 -0.5595 -0.4959 0.081 Uiso 1 1 calc R
C5 C -0.970(3) -0.392(2) -0.4984(7) 0.108(8) Uani 1 1 d .
H5A H -0.8749 -0.4138 -0.5195 0.130 Uiso 1 1 calc R
H5B H -1.0484 -0.3448 -0.5168 0.130 Uiso 1 1 calc R
C6 C -0.924(2) -0.4107(13) -0.4181(5) 0.055(4) Uani 1 1 d .
C7 C -0.849(2) -0.3892(15) -0.3706(5) 0.060(4) Uani 1 1 d .
C8 C -0.769(3) -0.2942(16) -0.3556(7) 0.076(6) Uani 1 1 d .
H8A H -0.7604 -0.2343 -0.3768 0.091 Uiso 1 1 calc R
C9 C -0.702(3) -0.2872(19) -0.3091(8) 0.092(7) Uani 1 1 d .
H9A H -0.6453 -0.2234 -0.2987 0.110 Uiso 1 1 calc R
C10 C -0.718(3) -0.3731(16) -0.2793(6) 0.074(6) Uani 1 1 d .
H10A H -0.6794 -0.3697 -0.2470 0.089 Uiso 1 1 calc R
C11 C -0.794(3) -0.4673(14) -0.2975(5) 0.060(4) Uani 1 1 d .
H11A H -0.7991 -0.5284 -0.2768 0.072 Uiso 1 1 calc R
C12 C -0.969(3) -0.7650(15) -0.3276(8) 0.074(5) Uani 1 1 d .
C13 C -1.058(3) -0.6840(16) -0.3022(6) 0.070(5) Uani 1 1 d .
H13A H -1.0060 -0.6536 -0.2723 0.084 Uiso 1 1 calc R
C14 C -1.198(3) -0.6309(15) -0.3221(7) 0.075(5) Uani 1 1 d .
C15 C -1.250(2) -0.6632(13) -0.3710(5) 0.055(4) Uani 1 1 d .
H15A H -1.3329 -0.6157 -0.3884 0.066 Uiso 1 1 calc R
C16 C -1.170(3) -0.7421(14) -0.3966(6) 0.066(5) Uani 1 1 d .
C17 C -1.027(2) -0.7949(12) -0.3741(7) 0.068(4) Uani 1 1 d .
H17A H -0.9512 -0.8411 -0.3945 0.081 Uiso 1 1 calc R
C18 C -0.802(4) -0.8198(18) -0.3040(10) 0.119(10) Uani 1 1 d .
H18A H -0.8354 -0.8852 -0.2864 0.179 Uiso 1 1 calc R
H18B H -0.7488 -0.7684 -0.2817 0.179 Uiso 1 1 calc R
H18C H -0.7213 -0.8389 -0.3294 0.179 Uiso 1 1 calc R
C19 C -1.291(4) -0.537(2) -0.2948(9) 0.115(9) Uani 1 1 d .
H19A H -1.3822 -0.5667 -0.2748 0.172 Uiso 1 1 calc R
H19B H -1.3396 -0.4860 -0.3182 0.172 Uiso 1 1 calc R
H19C H -1.2092 -0.4984 -0.2744 0.172 Uiso 1 1 calc R
C20 C -1.227(3) -0.7817(16) -0.4467(7) 0.084(6) Uani 1 1 d .
H20A H -1.3164 -0.8363 -0.4431 0.125 Uiso 1 1 calc R
H20B H -1.1297 -0.8135 -0.4637 0.125 Uiso 1 1 calc R
H20C H -1.2710 -0.7203 -0.4653 0.125 Uiso 1 1 calc R

loop_
_atom_site_aniso_label
_atom_site_aniso_U_11
_atom_site_aniso_U_22
_atom_site_aniso_U_33
_atom_site_aniso_U_23
_atom_site_aniso_U_13
_atom_site_aniso_U_12
Sb1 0.0812(9) 0.1148(11) 0.0509(6) -0.0058(7) -0.0012(6) 0.0405(9)
F1 0.105(11) 0.220(18) 0.113(10) 0.023(12) -0.015(9) 0.052(13)
F2 0.130(12) 0.173(15) 0.095(8) 0.047(10) 0.030(8) 0.070(12)
F3 0.112(11) 0.24(2) 0.096(9) -0.025(11) -0.025(8) 0.085(13)
F4 0.21(2) 0.50(5) 0.080(9) -0.001(18) 0.049(12) 0.18(3)
F5 0.23(3) 0.112(13) 0.32(3) 0.062(17) -0.07(3) -0.045(16)
F6 0.24(3) 0.141(15) 0.28(3) -0.055(18) -0.03(2) 0.008(19)
Ru1 0.0401(6) 0.0479(6) 0.0407(5) -0.0008(5) -0.0032(5) -0.0039(5)
Br1 0.0462(9) 0.1065(16) 0.0872(13) -0.0183(12) 0.0071(9) 0.0056(10)
O1 0.141(13) 0.083(9) 0.062(7) 0.031(7) -0.011(8) -0.045(10)
N1 0.047(6) 0.050(6) 0.035(5) 0.011(5) 0.001(5) 0.003(6)
N2 0.044(7) 0.072(9) 0.044(6) 0.001(7) -0.006(6) -0.016(7)
C1 0.18(3) 0.14(2) 0.115(19) 0.029(19) -0.08(2) 0.00(2)
C2 0.14(2) 0.109(19) 0.14(2) 0.00(2) -0.05(2) 0.05(2)
C3 0.092(14) 0.062(11) 0.085(13) 0.001(10) -0.044(12) -0.025(11)
C4 0.098(14) 0.063(10) 0.041(8) -0.004(8) -0.007(9) -0.005(11)
C5 0.13(2) 0.120(17) 0.070(11) 0.034(13) -0.027(13) -0.049(19)
C6 0.076(10) 0.051(9) 0.038(7) 0.005(7) -0.008(7) -0.020(8)
C7 0.064(9) 0.066(9) 0.050(7) 0.011(9) -0.016(8) -0.020(9)
C8 0.083(14) 0.063(11) 0.082(13) 0.005(9) -0.009(11) -0.029(11)
C9 0.095(16) 0.089(14) 0.092(14) -0.018(12) -0.013(13) -0.058(14)
C10 0.086(13) 0.092(14) 0.044(8) -0.017(9) 0.002(8) -0.039(14)
C11 0.079(12) 0.059(10) 0.042(7) -0.002(7) -0.017(8) -0.020(10)
C12 0.069(12) 0.064(10) 0.090(12) 0.011(10) -0.036(11) -0.018(10)
C13 0.087(14) 0.078(12) 0.046(8) 0.008(9) 0.005(9) -0.030(12)
C14 0.081(12) 0.063(11) 0.082(11) 0.019(10) 0.030(11) -0.017(11)
C15 0.071(10) 0.066(9) 0.027(6) -0.007(7) -0.005(7) -0.016(8)
C16 0.084(12) 0.061(10) 0.052(9) -0.004(8) -0.017(9) -0.019(10)
C17 0.062(10) 0.043(7) 0.097(12) -0.013(9) -0.005(11) 0.004(8)
C18 0.14(2) 0.071(13) 0.15(2) 0.052(15) -0.050(19) 0.016(16)
C19 0.12(2) 0.108(18) 0.119(18) -0.036(16) 0.061(17) -0.005(17)
C20 0.099(15) 0.071(12) 0.080(12) -0.012(10) -0.036(12) -0.015(12)

loop_
_atom_type_symbol
_atom_type_description
_atom_type_scat_dispersion_real
_atom_type_scat_dispersion_imag
_atom_type_scat_source
C C 0.0033 0.0016 'International Tables Vol C Tables 4.2.6.8 and 6.1.1.4'
H H 0.0000 0.0000 'International Tables Vol C Tables 4.2.6.8 and 6.1.1.4'
N N 0.0061 0.0033 'International Tables Vol C Tables 4.2.6.8 and 6.1.1.4'
O O 0.0106 0.0060 'International Tables Vol C Tables 4.2.6.8 and 6.1.1.4'
F F 0.0171 0.0103 'International Tables Vol C Tables 4.2.6.8 and 6.1.1.4'
Br Br -0.2901 2.4595 'International Tables Vol C Tables 4.2.6.8 and 6.1.1.4'
Ru Ru -1.2594 0.8363 'International Tables Vol C Tables 4.2.6.8 and 6.1.1.4'
Sb Sb -0.5866 1.5461 'International Tables Vol C Tables 4.2.6.8 and 6.1.1.4'

loop_
_geom_angle_atom_site_label_1
_geom_angle_atom_site_label_2
_geom_angle_atom_site_label_3
_geom_angle
F5 Sb1 F4 92.9(16)
F5 Sb1 F2 90.0(12)
F4 Sb1 F2 177.0(13)
F5 Sb1 F3 88.5(11)
F4 Sb1 F3 89.2(8)
F2 Sb1 F3 91.6(7)
F5 Sb1 F1 90.1(11)
F4 Sb1 F1 90.8(9)
F2 Sb1 F1 88.4(7)
F3 Sb1 F1 178.6(10)
F5 Sb1 F6 176.9(12)
F4 Sb1 F6 89.2(14)
F2 Sb1 F6 87.8(10)
F3 Sb1 F6 93.8(11)
F1 Sb1 F6 87.6(11)
N1 Ru1 N2 76.4(5)
N1 Ru1 C15 95.9(5)
N2 Ru1 C15 128.7(5)
N1 Ru1 C13 149.5(7)
N2 Ru1 C13 94.0(6)
C15 Ru1 C13 67.4(7)
N1 Ru1 C12 168.5(6)
N2 Ru1 C12 114.8(6)
C15 Ru1 C12 79.2(7)
C13 Ru1 C12 37.3(7)
N1 Ru1 C14 115.2(6)
N2 Ru1 C14 98.7(6)
C15 Ru1 C14 38.8(7)
C13 Ru1 C14 36.7(8)
C12 Ru1 C14 67.2(8)
N1 Ru1 C17 131.3(6)
N2 Ru1 C17 150.8(6)
C15 Ru1 C17 65.4(7)
C13 Ru1 C17 66.5(7)
C12 Ru1 C17 37.2(7)
C14 Ru1 C17 78.9(7)
N1 Ru1 C16 101.9(6)
N2 Ru1 C16 164.2(6)
C15 Ru1 C16 35.5(6)
C13 Ru1 C16 79.6(7)
C12 Ru1 C16 68.1(6)
C14 Ru1 C16 67.6(7)
C17 Ru1 C16 37.6(7)
N1 Ru1 Br1 82.9(3)
N2 Ru1 Br1 85.6(4)
C15 Ru1 Br1 144.6(4)
C13 Ru1 Br1 125.7(6)
C12 Ru1 Br1 95.0(6)
C14 Ru1 Br1 161.8(6)
C17 Ru1 Br1 88.8(5)
C16 Ru1 Br1 109.9(5)
C6 O1 C5 104.9(13)
C6 N1 C4 109.3(12)
C6 N1 Ru1 113.7(9)
C4 N1 Ru1 135.6(10)
C11 N2 C7 116.2(14)
C11 N2 Ru1 128.2(12)
C7 N2 Ru1 115.6(9)
C4 C3 C1 109(2)
C4 C3 C2 112.5(17)
C1 C3 C2 113(2)
N1 C4 C3 112.1(15)
N1 C4 C5 101.2(14)
C3 C4 C5 115.8(19)
O1 C5 C4 104.7(14)
N1 C6 O1 117.8(13)
N1 C6 C7 122.0(13)
O1 C6 C7 120.2(13)
N2 C7 C8 121.6(14)
N2 C7 C6 111.4(14)
C8 C7 C6 127.0(15)
C7 C8 C9 119.9(17)
C10 C9 C8 118.8(17)
C9 C10 C11 118.1(15)
N2 C11 C10 125.2(16)
C13 C12 C17 118.7(17)
C13 C12 C18 119.8(19)
C17 C12 C18 122(2)
C13 C12 Ru1 71.3(10)
C17 C12 Ru1 72.0(10)
C18 C12 Ru1 127.3(14)
C14 C13 C12 121.8(17)
C14 C13 Ru1 72.3(10)
C12 C13 Ru1 71.5(10)
C13 C14 C15 117.2(18)
C13 C14 C19 122(2)
C15 C14 C19 121(2)
C13 C14 Ru1 71.0(11)
C15 C14 Ru1 69.9(10)
C19 C14 Ru1 127.3(13)
C16 C15 C14 123.1(17)
C16 C15 Ru1 74.1(11)
C14 C15 Ru1 71.3(10)
C15 C16 C17 117.4(15)
C15 C16 C20 124.2(18)
C17 C16 C20 118.4(18)
C15 C16 Ru1 70.3(10)
C17 C16 Ru1 70.2(9)
C20 C16 Ru1 132.8(13)
C12 C17 C16 121.8(17)
C12 C17 Ru1 70.7(9)
C16 C17 Ru1 72.2(9)

loop_
_geom_bond_atom_site_label_1
_geom_bond_atom_site_label_2
_geom_bond_distance
Sb1 F5 1.791(19)
Sb1 F4 1.796(15)
Sb1 F2 1.824(13)
Sb1 F3 1.825(13)
Sb1 F1 1.850(15)
Sb1 F6 1.90(2)
Ru1 N1 2.096(10)
Ru1 N2 2.097(13)
Ru1 C15 2.162(17)
Ru1 C13 2.164(16)
Ru1 C12 2.166(18)
Ru1 C14 2.181(17)
Ru1 C17 2.183(15)
Ru1 C16 2.209(17)
Ru1 Br1 2.522(2)
O1 C6 1.355(18)
O1 C5 1.45(2)
N1 C6 1.227(18)
N1 C4 1.488(18)
N2 C11 1.305(18)
N2 C7 1.338(19)
C1 C3 1.51(3)
C2 C3 1.53(3)
C3 C4 1.51(3)
C4 C5 1.53(3)
C6 C7 1.441(19)
C7 C8 1.37(2)
C8 C9 1.37(3)
C9 C10 1.32(3)
C10 C11 1.37(2)
C12 C13 1.38(3)
C12 C17 1.39(2)
C12 C18 1.58(3)
C13 C14 1.37(3)
C14 C15 1.44(2)
C14 C19 1.54(3)
C15 C16 1.33(2)
C16 C17 1.41(3)
C16 C20 1.51(2)
